data_1567874
loop_
_publ_author_name
'McMillan, Angus E.'
'Wu, Wilson W. X.'
'Nichols, Paula L.'
'Wanner, Benedikt M.'
'Bode, Jeffrey W.'

_publ_section_title
;
 A Vending Machine for Drug-like Molecules - Automated Synthesis of
 Virtual Screening Hits
;
_journal_name_full 'Chemical Science'
_journal_paper_doi 10.1039/D2SC05182F
_journal_year 2022
_chemical_absolute_configuration ad
_chemical_formula_moiety 'C13 H12 F3 N O2, H2 O'
_chemical_formula_sum 'C13 H14 F3 N O3'
_chemical_formula_weight 289.25
_space_group_crystal_system orthorhombic
_space_group_IT_number 19
_space_group_name_Hall 'P 2ac 2ab'
_space_group_name_H-M_alt 'P 21 21 21'
_atom_sites_solution_hydrogens mixed
_atom_sites_solution_primary dual
_audit_creation_date 2020-09-18
_audit_creation_method
;
Olex2 1.3
(compiled 2020.07.31 svn.rc2a77460 for OlexSys, GUI svn.r6145)
;
_audit_update_record
;
2022-04-29 deposited with the CCDC.	2022-10-28 downloaded from the CCDC.
;
_cell_angle_alpha 90
_cell_angle_beta 90
_cell_angle_gamma 90
_cell_formula_units_Z 4
_cell_length_a 5.36257(3)
_cell_length_b 8.48172(5)
_cell_length_c 27.61854(18)
_cell_measurement_reflns_used 25134
_cell_measurement_temperature 100.0(1)
_cell_measurement_theta_max 79.7950
_cell_measurement_theta_min 5.4480
_cell_volume 1256.197(13)
_computing_cell_refinement 'CrysAlisPro 1.171.40.68a (Rigaku OD, 2019)'
_computing_data_collection 'CrysAlisPro 1.171.40.68a (Rigaku OD, 2019)'
_computing_data_reduction 'CrysAlisPro 1.171.40.68a (Rigaku OD, 2019)'
_computing_molecular_graphics 'Olex2 1.3 (Dolomanov et al., 2009)'
_computing_publication_material 'Olex2 1.3 (Dolomanov et al., 2009)'
_computing_structure_refinement 'SHELXL 2018/3 (Sheldrick, 2015)'
_computing_structure_solution 'SHELXT 2014/4 (Sheldrick, 2014)'
_diffrn_ambient_environment N~2~
_diffrn_ambient_temperature 100.0(1)
_diffrn_detector 'Hybrid Pixel Array Detector'
_diffrn_detector_area_resol_mean 5.8140
_diffrn_detector_type 'Pilatus 300K'
_diffrn_measured_fraction_theta_full 1.000
_diffrn_measured_fraction_theta_max 0.993
_diffrn_measurement_details
;
List of Runs (angles in degrees, time in seconds):

  # Type    Start    End  Width  t~exp~   \w     \q     \k     \f   Frames
#--------------------------------------------------------------------------
  1  \w     25.00  51.00   0.50    0.10    --   48.87  77.00 -30.00   52
  2  \w     29.00  66.00   0.50    0.10    --   50.00  77.00 -92.58   74
  3  \w     25.00  51.00   0.50    0.10    --   48.87  77.00-180.00   52
  4  \w     37.00  64.00   0.50    0.10    --   48.87  57.00-150.00   54
  5  \w     37.00  92.00   0.50    0.10    --   48.87  38.00-180.00  110
  6  \w     76.00 102.00   0.50    0.10    --   48.87  57.00-150.00   52
  7  \w     57.00  84.00   0.50    0.10    --   48.87  38.00  60.00   54
  8  \w     29.00  67.00   0.50    0.10    --   54.00  80.00  32.65   76
  9  \w     49.00  75.00   0.50    0.10    --   74.00  80.00 -17.48   52
 10  \w     49.00 113.00   0.50    0.10    --   74.00  80.00  -3.61  128
 11  \w     39.00  73.00   0.50    0.10    --   62.00  79.00  76.13   68
 12  \w     29.00  56.00   0.50    0.10    --   54.00  80.00 147.84   54
 13  \w     45.00  75.00   0.50    0.10    --   70.00  80.00 157.05   60
 14  \w     34.00  59.00   0.50    0.10    --   54.00  79.00  79.49   50
 15  \w     46.00  71.00   0.50    0.10    --   70.00  78.00 -52.15   50
 16  \w    114.00 144.00   0.50    0.10    --   78.00  79.00-136.49   60
 17  \w     86.00 133.00   0.50    0.10    --  110.00  77.00 -60.00   94
 18  \w     52.00  78.00   0.50    0.10    --   74.00  77.00 -32.93   52
 19  \w     34.00  62.00   0.50    0.10    --   58.00  78.00-165.86   56
 20  \w     50.00  75.00   0.50    0.10    --   74.00  79.00-127.61   50
 21  \w     54.00 102.00   0.50    0.10    --   78.00  79.00-136.49   96
 22  \w     87.00 124.00   0.50    0.10    --  110.00  77.00-150.00   74
 23  \w    132.00 171.00   0.50    0.10    --  110.00  77.00-150.00   78
 24  \w     87.00 175.00   0.50    0.10    --  110.00  77.00 -30.00  176
 25  \w     89.00 114.00   0.50    0.10    --  110.00  77.00-120.00   50
 26  \w    131.00 175.00   0.50    0.10    --  110.00  77.00-120.00   88
 27  \w    145.00 175.00   0.50    0.10    --  110.00  77.00 -60.00   60
 28  \w    123.00 161.00   0.50    0.10    --  110.00  77.00  30.00   76
 29  \w     87.00 112.00   0.50    0.10    --  110.00  77.00  30.00   50
 30  \w     87.00 155.00   0.50    0.10    --  110.00  77.00  60.00  136
 31  \w    137.00 173.00   0.50    0.10    --  110.00  77.00 120.00   72
 32  \w     86.00 176.00   0.50    0.10    --  110.00  77.00 150.00  180
 33  \w     87.00 123.00   0.50    0.10    --  110.00  77.00 120.00   72
 34  \w     97.00 131.00   0.50    0.10    --   74.00  75.00 122.18   68
 35  \w     51.00  91.00   0.50    0.10    --   74.00  75.00 122.18   80
 36  \w     86.00 166.00   0.50    0.10    --  110.00  77.00  90.00  160
 37  \w     89.00 176.00   0.50    0.10    --  110.00  77.00   0.00  174
 38  \w     59.00  86.00   0.50    0.10    --   82.00  75.00 -64.67   54
 39  \w     61.00  86.00   0.50    0.10    --   82.00  70.00 -94.01   50
 40  \w     79.00 112.00   0.50    0.10    --   90.00  71.00 -67.80   66
 41  \w     88.00 174.00   0.50    0.10    --  110.00  77.00-180.00  172
 42  \w    134.00 178.00   0.50    0.10    --  110.00  57.00 -90.00   88
 43  \w    101.00 126.00   0.50    0.10    --  110.00  57.00 -90.00   50
 44  \w    119.00 146.00   0.50    0.10    --   82.00  75.00 -64.67   54
 45  \w     98.00 126.00   0.50    0.10    --  110.00  38.00-180.00   56
 46  \w     97.00 134.00   0.50    0.10    --  110.00  57.00  60.00   74
 47  \w     98.00 123.00   0.50    0.10    --  110.00  38.00  60.00   50
 48  \w    111.00 137.00   0.50    0.10    --   78.00  57.00  37.96   52
 49  \w     65.00 110.00   0.50    0.10    --   78.00  57.00  37.96   90
 50  \w    -78.00 -49.00   0.50    0.10    --  -70.00 -70.00  48.79   58
 51  \w    -70.00 -45.00   0.50    0.10    --  -70.00 -79.00   9.64   50
 52  \w    -71.00 -46.00   0.50    0.10    --  -70.00 -77.00  30.00   50
 53  \w    -64.00 -37.00   0.50    0.10    --  -62.00 -79.00 -57.17   54
 54  \w    -63.00 -37.00   0.50    0.10    --  -62.00 -79.00-134.54   52
 55  \w    -83.00 -50.00   0.50    0.10    --  -70.00 -72.00-175.40   66
 56  \w    -72.00 -47.00   0.50    0.10    --  -70.00 -76.00-104.48   50
 57  \w   -127.00 -82.00   0.50    0.10    --  -62.00 -79.00 -57.17   90
 58  \w    -90.00 -47.00   0.50    0.10    --  -70.00 -76.00 165.71   86
 59  \w    -81.00 -49.00   0.50    0.10    --  -70.00 -72.00  88.94   64
 60  \w    -67.00 -35.00   0.50    0.10    --  -48.87 -38.00 -60.00   64
 61  \w    -64.00 -33.00   0.50    0.10    --  -48.87 -57.00  90.00   62
 62  \w    -77.00 -34.00   0.50    0.10    --  -48.87 -57.00 150.00   86
 63  \w    -58.00 -33.00   0.50    0.10    --  -48.87 -57.00-180.00   50
 64  \w   -109.00 -82.00   0.50    0.10    --  -48.87 -57.00-180.00   54
 65  \w    -65.00 -33.00   0.50    0.10    --  -48.87 -57.00   0.00   64
 66  \w    -93.00  -4.00   0.50    0.10    --  -70.00  77.00  30.00  178
 67  \w    -89.00 -26.00   0.50    0.10    --  -26.00 150.00 133.31  126
 68  \w     38.00  66.00   0.50    0.10    --  110.00 -57.00 120.00   56
 69  \w     82.00 134.00   0.50    0.10    --  110.00 -77.00 150.00  104
 70  \w     72.00 134.00   0.50    0.10    --  110.00 -77.00 -30.00  124
 71  \w     74.00 117.00   0.50    0.10    --   48.87 178.00-150.00   86
 72  \w     53.00 106.00   0.50    0.10    --  110.00 -99.00 150.00  106
 73  \w     69.00 110.00   0.50    0.10    --  110.00-125.00 120.00   82
 74  \w     61.00 113.00   0.50    0.10    --  110.00-125.00  30.00  104
 75  \w     54.00 127.00   0.50    0.10    --  110.00-144.00   1.12  146
 76  \w     68.00 113.00   0.50    0.10    --  110.00-125.00-120.00   90
;
_diffrn_measurement_device 'four-circle diffractometer'
_diffrn_measurement_device_type 'XtaLAB Synergy, Dualflex, Pilatus 300K'
_diffrn_measurement_method '\w scans'
_diffrn_orient_matrix_type 'CrysAlisPro convention (1999,Acta A55,543-557)'
_diffrn_orient_matrix_UB_11 -0.2864858000
_diffrn_orient_matrix_UB_12 0.0023967000
_diffrn_orient_matrix_UB_13 -0.0041460000
_diffrn_orient_matrix_UB_21 -0.0090585000
_diffrn_orient_matrix_UB_22 -0.1756985000
_diffrn_orient_matrix_UB_23 0.0140263000
_diffrn_orient_matrix_UB_31 -0.0197286000
_diffrn_orient_matrix_UB_32 0.0459333000
_diffrn_orient_matrix_UB_33 0.0538273000
_diffrn_radiation_monochromator mirror
_diffrn_radiation_probe x-ray
_diffrn_radiation_type 'Cu K\a'
_diffrn_radiation_wavelength 1.54184
_diffrn_reflns_av_R_equivalents 0.0366
_diffrn_reflns_av_unetI/netI 0.0147
_diffrn_reflns_Laue_measured_fraction_full 1.000
_diffrn_reflns_Laue_measured_fraction_max 0.993
_diffrn_reflns_limit_h_max 6
_diffrn_reflns_limit_h_min -6
_diffrn_reflns_limit_k_max 10
_diffrn_reflns_limit_k_min -10
_diffrn_reflns_limit_l_max 34
_diffrn_reflns_limit_l_min -31
_diffrn_reflns_number 29963
_diffrn_reflns_point_group_measured_fraction_full 1.000
_diffrn_reflns_point_group_measured_fraction_max 0.990
_diffrn_reflns_theta_full 67.684
_diffrn_reflns_theta_max 80.089
_diffrn_reflns_theta_min 3.200
_diffrn_source 'micro-focus sealed X-ray tube'
_diffrn_source_type 'PhotonJet (Cu) X-ray Source'
_exptl_absorpt_coefficient_mu 1.196
_exptl_absorpt_correction_T_max 1.000
_exptl_absorpt_correction_T_min 0.587
_exptl_absorpt_correction_type gaussian
_exptl_absorpt_process_details
;
CrysAlisPro 1.171.40.68a (Rigaku Oxford Diffraction, 2019)
Numerical absorption correction based on gaussian integration over
			a multifaceted crystal model
Empirical absorption correction using spherical harmonics,
 implemented in SCALE3 ABSPACK scaling algorithm.
;
_exptl_crystal_colour 'clear colourless'
_exptl_crystal_colour_lustre clear
_exptl_crystal_colour_primary colourless
_exptl_crystal_density_diffrn 1.529
_exptl_crystal_description plank
_exptl_crystal_F_000 600
_exptl_crystal_size_max 0.224
_exptl_crystal_size_mid 0.134
_exptl_crystal_size_min 0.084
_refine_diff_density_max 0.199
_refine_diff_density_min -0.200
_refine_diff_density_rms 0.046
_refine_ls_abs_structure_details
;
 Flack x determined using 1074 quotients [(I+)-(I-)]/[(I+)+(I-)]
 (Parsons, Flack and Wagner, Acta Cryst. B69 (2013) 249-259).
;
_refine_ls_abs_structure_Flack 0.02(4)
_refine_ls_extinction_method none
_refine_ls_goodness_of_fit_ref 1.069
_refine_ls_hydrogen_treatment mixed
_refine_ls_matrix_type full
_refine_ls_number_parameters 190
_refine_ls_number_reflns 2708
_refine_ls_number_restraints 4
_refine_ls_restrained_S_all 1.069
_refine_ls_R_factor_all 0.0271
_refine_ls_R_factor_gt 0.0268
_refine_ls_shift/su_max 0.000
_refine_ls_shift/su_mean 0.000
_refine_ls_structure_factor_coef Fsqd
_refine_ls_weighting_details 'w=1/[\s^2^(Fo^2^)+(0.0357P)^2^+0.3964P] where P=(Fo^2^+2Fc^2^)/3'
_refine_ls_weighting_scheme calc
_refine_ls_wR_factor_gt 0.0694
_refine_ls_wR_factor_ref 0.0696
_reflns_Friedel_coverage 0.677
_reflns_Friedel_fraction_full 1.000
_reflns_Friedel_fraction_max 0.985
_reflns_number_gt 2680
_reflns_number_total 2708
_reflns_threshold_expression 'I > 2\s(I)'
_cod_data_source_file d2sc05182f2.cif
_cod_data_source_block jb180920_1_1
_cod_database_code 1567874
_shelx_shelxl_version_number 2018/3
_chemical_oxdiff_formula C13H12F3NO2
_shelx_space_group_comment
;
The symmetry employed for this shelxl refinement is uniquely defined
by the following loop, which should always be used as a source of
symmetry information in preference to the above space-group names.
They are only intended as comments.
;
_reflns_odcompleteness_completeness 99.93
_reflns_odcompleteness_iscentric 1
_reflns_odcompleteness_theta 66.97
_olex2_refinement_description
;
1. Fixed Uiso
 At 1.2 times of:
  All C(H) groups, All C(H,H) groups, All N(H) groups
 At 1.5 times of:
  All O(H,H) groups
2. Restrained distances
 O3-H3B = O3-H3A
 0.93 with sigma of 0.02
 N007-H007
 0.93 with sigma of 0.02
 H3A-H3B
 1.44 with sigma of 0.02
3.a Ternary CH refined with riding coordinates:
 C7(H7), C9(H9), C10(H10)
3.b Secondary CH2 refined with riding coordinates:
 C8(H8A,H8B), C11(H11A,H11B), C13(H13A,H13B)
3.c Aromatic/amide H refined with riding coordinates:
 C2(H2), C6(H6)
;
_olex2_date_sample_submission 2020-09-16
_olex2_submission_original_sample_id jb180920_1_1
_olex2_submission_special_instructions 'No special instructions were received'
_oxdiff_exptl_absorpt_empirical_details
;
Empirical correction (ABSPACK) includes:
- Absorption correction using spherical harmonics
- Frame scaling
;
_oxdiff_exptl_absorpt_empirical_full_max 1.123
_oxdiff_exptl_absorpt_empirical_full_min 0.889

loop_
_space_group_symop_operation_xyz
'x, y, z'
'-x+1/2, -y, z+1/2'
'-x, y+1/2, -z+1/2'
'x+1/2, -y+1/2, -z'

loop_
_atom_site_label
_atom_site_type_symbol
_atom_site_fract_x
_atom_site_fract_y
_atom_site_fract_z
_atom_site_U_iso_or_equiv
_atom_site_adp_type
_atom_site_occupancy
_atom_site_site_symmetry_order
_atom_site_calc_flag
_atom_site_refinement_flags_posn
_atom_site_refinement_flags_adp
_atom_site_refinement_flags_occupancy
_atom_site_disorder_assembly
_atom_site_disorder_group
F1 F 0.2353(2) -0.13568(13) 0.32654(4) 0.0235(3) Uani 1 1 d . . . . .
F2 F 0.5984(2) -0.19802(12) 0.26065(4) 0.0234(2) Uani 1 1 d . . . . .
F3 F 0.9740(2) 0.00845(13) 0.24772(4) 0.0240(2) Uani 1 1 d . . . . .
O1 O 1.1931(3) 0.86649(16) 0.46928(5) 0.0240(3) Uani 1 1 d . . . . .
O2 O 0.5736(2) 0.64111(14) 0.36563(4) 0.0165(3) Uani 1 1 d . . . . .
N007 N 0.8971(3) 0.38439(17) 0.39374(5) 0.0147(3) Uani 1 1 d D . . . .
H007 H 0.931(4) 0.303(2) 0.4146(7) 0.018 Uiso 1 1 d D U . . .
C1 C 0.6388(3) 0.20266(19) 0.34495(6) 0.0141(3) Uani 1 1 d . . . . .
C2 C 0.4404(3) 0.0981(2) 0.35063(6) 0.0161(3) Uani 1 1 d . . . . .
H2 H 0.317368 0.117824 0.373589 0.019 Uiso 1 1 calc R U . . .
C3 C 0.4277(3) -0.0351(2) 0.32190(6) 0.0171(3) Uani 1 1 d . . . . .
C4 C 0.6093(4) -0.0671(2) 0.28795(6) 0.0168(3) Uani 1 1 d . . . . .
C5 C 0.8030(3) 0.0386(2) 0.28228(6) 0.0169(3) Uani 1 1 d . . . . .
C6 C 0.8222(3) 0.1729(2) 0.31023(6) 0.0150(3) Uani 1 1 d . . . . .
H6 H 0.954683 0.242313 0.306030 0.018 Uiso 1 1 calc R U . . .
C7 C 0.6456(3) 0.35404(19) 0.37410(6) 0.0145(3) Uani 1 1 d . . . . .
H7 H 0.527462 0.345400 0.401049 0.017 Uiso 1 1 calc R U . . .
C8 C 0.5659(3) 0.49187(19) 0.34128(6) 0.0157(3) Uani 1 1 d . . . . .
H8A H 0.675106 0.495680 0.313316 0.019 Uiso 1 1 calc R U . . .
H8B H 0.397610 0.473036 0.329756 0.019 Uiso 1 1 calc R U . . .
C9 C 0.8823(3) 0.53354(19) 0.42011(6) 0.0142(3) Uani 1 1 d . . . . .
H9 H 0.749676 0.525852 0.444404 0.017 Uiso 1 1 calc R U . . .
C10 C 0.8167(3) 0.66363(19) 0.38458(6) 0.0152(3) Uani 1 1 d . . . . .
H10 H 0.937894 0.664154 0.358020 0.018 Uiso 1 1 calc R U . . .
C11 C 0.8464(3) 0.8133(2) 0.41455(6) 0.0182(3) Uani 1 1 d . . . . .
H11A H 0.881363 0.903806 0.394188 0.022 Uiso 1 1 calc R U . . .
H11B H 0.698639 0.834275 0.433756 0.022 Uiso 1 1 calc R U . . .
C12 C 1.0685(4) 0.7725(2) 0.44645(6) 0.0180(4) Uani 1 1 d . . . . .
C13 C 1.1172(3) 0.5961(2) 0.44434(6) 0.0177(4) Uani 1 1 d . . . . .
H13A H 1.137688 0.552211 0.476522 0.021 Uiso 1 1 calc R U . . .
H13B H 1.264375 0.572723 0.425220 0.021 Uiso 1 1 calc R U . . .
O3 O 0.6136(3) 0.30374(17) 0.51707(6) 0.0319(3) Uani 1 1 d D . . . .
H3A H 0.635(5) 0.412(2) 0.5212(10) 0.048 Uiso 1 1 d D U . . .
H3B H 0.778(4) 0.273(3) 0.5113(10) 0.048 Uiso 1 1 d D U . . .

loop_
_atom_site_aniso_label
_atom_site_aniso_U_11
_atom_site_aniso_U_22
_atom_site_aniso_U_33
_atom_site_aniso_U_23
_atom_site_aniso_U_13
_atom_site_aniso_U_12
F1 0.0165(5) 0.0171(5) 0.0368(6) 0.0017(4) -0.0033(4) -0.0053(4)
F2 0.0309(6) 0.0158(5) 0.0236(5) -0.0064(4) -0.0058(5) -0.0010(5)
F3 0.0266(6) 0.0253(5) 0.0201(5) -0.0059(4) 0.0075(4) 0.0008(5)
O1 0.0260(7) 0.0206(6) 0.0254(7) -0.0076(6) -0.0044(5) -0.0030(6)
O2 0.0180(6) 0.0127(5) 0.0188(6) -0.0010(5) -0.0039(5) 0.0024(5)
N007 0.0161(7) 0.0119(6) 0.0159(6) -0.0012(5) -0.0032(6) 0.0017(5)
C1 0.0150(8) 0.0133(7) 0.0142(7) 0.0007(6) -0.0022(6) 0.0019(6)
C2 0.0143(8) 0.0163(8) 0.0177(8) 0.0014(6) -0.0004(7) 0.0014(7)
C3 0.0137(8) 0.0137(8) 0.0238(8) 0.0043(7) -0.0047(7) -0.0021(6)
C4 0.0222(9) 0.0126(7) 0.0157(8) -0.0013(6) -0.0063(7) 0.0009(7)
C5 0.0176(8) 0.0196(8) 0.0134(8) -0.0002(6) 0.0001(6) 0.0031(7)
C6 0.0145(7) 0.0145(8) 0.0159(8) 0.0011(6) -0.0015(6) -0.0009(6)
C7 0.0140(8) 0.0145(7) 0.0150(7) -0.0004(6) 0.0015(6) -0.0001(6)
C8 0.0181(8) 0.0139(7) 0.0152(8) -0.0013(6) -0.0033(6) 0.0007(7)
C9 0.0142(8) 0.0142(8) 0.0143(7) -0.0015(6) 0.0003(6) 0.0010(6)
C10 0.0163(8) 0.0141(8) 0.0153(8) -0.0001(6) -0.0003(6) -0.0003(6)
C11 0.0206(8) 0.0150(8) 0.0189(8) -0.0011(7) -0.0010(7) -0.0001(7)
C12 0.0182(8) 0.0193(8) 0.0165(8) -0.0033(6) 0.0029(7) -0.0011(7)
C13 0.0162(8) 0.0180(8) 0.0187(8) -0.0039(7) -0.0028(6) 0.0019(7)
O3 0.0424(9) 0.0210(7) 0.0322(8) 0.0016(6) 0.0068(7) -0.0047(7)

loop_
_atom_type_symbol
_atom_type_description
_atom_type_scat_dispersion_real
_atom_type_scat_dispersion_imag
_atom_type_scat_source
C C 0.0181 0.0091 'International Tables Vol C Tables 4.2.6.8 and 6.1.1.4'
H H 0.0000 0.0000 'International Tables Vol C Tables 4.2.6.8 and 6.1.1.4'
F F 0.0727 0.0534 'International Tables Vol C Tables 4.2.6.8 and 6.1.1.4'
N N 0.0311 0.0180 'International Tables Vol C Tables 4.2.6.8 and 6.1.1.4'
O O 0.0492 0.0322 'International Tables Vol C Tables 4.2.6.8 and 6.1.1.4'

loop_
_exptl_crystal_face_index_h
_exptl_crystal_face_index_k
_exptl_crystal_face_index_l
_exptl_crystal_face_perp_dist
0 -1 1 0.0359
-3 2 -4 0.0986
-3 2 2 0.0991
-2 3 -11 0.0832
-2 4 5 0.0841
1 -3 13 0.0887
0 3 -15 0.0471
-1 5 -5 0.0497
0 0 -18 0.0598
0 5 7 0.0401
0 4 -11 0.0434
1 5 4 0.0679
1 4 -10 0.0675
-1 -4 -11 0.0776
-2 -4 -8 0.0981
2 3 11 0.1061
0 3 15 0.0614
3 1 7 0.1174
3 0 -6 0.0877
0 1 17 0.0701
0 -1 -17 0.0636
-3 0 1 0.1105
-2 4 -5 0.0847

loop_
_geom_angle_atom_site_label_1
_geom_angle_atom_site_label_2
_geom_angle_atom_site_label_3
_geom_angle
_geom_angle_site_symmetry_1
_geom_angle_site_symmetry_3
_geom_angle_publ_flag
C10 O2 C8 108.59(13) . . ?
C7 N007 H007 106.2(15) . . ?
C9 N007 H007 110.5(13) . . ?
C9 N007 C7 106.52(13) . . ?
C2 C1 C6 120.00(16) . . ?
C2 C1 C7 119.83(15) . . ?
C6 C1 C7 120.04(15) . . ?
C1 C2 H2 120.2 . . ?
C3 C2 C1 119.52(16) . . ?
C3 C2 H2 120.2 . . ?
F1 C3 C2 120.09(16) . . ?
F1 C3 C4 118.78(16) . . ?
C4 C3 C2 121.12(16) . . ?
F2 C4 C3 120.92(17) . . ?
F2 C4 C5 120.37(16) . . ?
C3 C4 C5 118.71(16) . . ?
F3 C5 C4 117.97(15) . . ?
F3 C5 C6 120.12(16) . . ?
C6 C5 C4 121.91(16) . . ?
C1 C6 H6 120.6 . . ?
C5 C6 C1 118.73(16) . . ?
C5 C6 H6 120.6 . . ?
N007 C7 C1 111.40(13) . . ?
N007 C7 H7 108.9 . . ?
N007 C7 C8 109.73(14) . . ?
C1 C7 H7 108.9 . . ?
C1 C7 C8 108.89(13) . . ?
C8 C7 H7 108.9 . . ?
O2 C8 C7 112.71(13) . . ?
O2 C8 H8A 109.0 . . ?
O2 C8 H8B 109.0 . . ?
C7 C8 H8A 109.0 . . ?
C7 C8 H8B 109.0 . . ?
H8A C8 H8B 107.8 . . ?
N007 C9 H9 108.8 . . ?
N007 C9 C10 108.64(13) . . ?
N007 C9 C13 118.43(14) . . ?
C10 C9 H9 108.8 . . ?
C10 C9 C13 102.85(13) . . ?
C13 C9 H9 108.8 . . ?
O2 C10 C9 110.72(14) . . ?
O2 C10 H10 109.5 . . ?
O2 C10 C11 114.13(14) . . ?
C9 C10 H10 109.5 . . ?
C9 C10 C11 103.32(13) . . ?
C11 C10 H10 109.5 . . ?
C10 C11 H11A 111.4 . . ?
C10 C11 H11B 111.4 . . ?
H11A C11 H11B 109.2 . . ?
C12 C11 C10 101.93(14) . . ?
C12 C11 H11A 111.4 . . ?
C12 C11 H11B 111.4 . . ?
O1 C12 C11 125.53(16) . . ?
O1 C12 C13 124.78(17) . . ?
C13 C12 C11 109.67(15) . . ?
C9 C13 H13A 111.3 . . ?
C9 C13 H13B 111.3 . . ?
C12 C13 C9 102.58(14) . . ?
C12 C13 H13A 111.3 . . ?
C12 C13 H13B 111.3 . . ?
H13A C13 H13B 109.2 . . ?
H3A O3 H3B 100(2) . . ?

loop_
_geom_bond_atom_site_label_1
_geom_bond_atom_site_label_2
_geom_bond_distance
_geom_bond_site_symmetry_2
_geom_bond_publ_flag
F1 C3 1.345(2) . ?
F2 C4 1.3437(19) . ?
F3 C5 1.348(2) . ?
O1 C12 1.217(2) . ?
O2 C8 1.4339(19) . ?
O2 C10 1.418(2) . ?
N007 H007 0.916(17) . ?
N007 C7 1.476(2) . ?
N007 C9 1.462(2) . ?
C1 C2 1.394(2) . ?
C1 C6 1.397(2) . ?
C1 C7 1.516(2) . ?
C2 H2 0.9300 . ?
C2 C3 1.382(2) . ?
C3 C4 1.379(3) . ?
C4 C5 1.381(3) . ?
C5 C6 1.380(2) . ?
C6 H6 0.9300 . ?
C7 H7 0.9800 . ?
C7 C8 1.540(2) . ?
C8 H8A 0.9700 . ?
C8 H8B 0.9700 . ?
C9 H9 0.9800 . ?
C9 C10 1.518(2) . ?
C9 C13 1.522(2) . ?
C10 H10 0.9800 . ?
C10 C11 1.524(2) . ?
C11 H11A 0.9700 . ?
C11 H11B 0.9700 . ?
C11 C12 1.521(3) . ?
C12 C13 1.519(2) . ?
C13 H13A 0.9700 . ?
C13 H13B 0.9700 . ?
O3 H3A 0.93(2) . ?
O3 H3B 0.93(2) . ?

loop_
_geom_torsion_atom_site_label_1
_geom_torsion_atom_site_label_2
_geom_torsion_atom_site_label_3
_geom_torsion_atom_site_label_4
_geom_torsion
_geom_torsion_site_symmetry_1
_geom_torsion_site_symmetry_2
_geom_torsion_site_symmetry_3
_geom_torsion_site_symmetry_4
_geom_torsion_publ_flag
F1 C3 C4 F2 -1.5(2) . . . . ?
F1 C3 C4 C5 178.19(15) . . . . ?
F2 C4 C5 F3 2.1(2) . . . . ?
F2 C4 C5 C6 -178.92(15) . . . . ?
F3 C5 C6 C1 178.51(15) . . . . ?
O1 C12 C13 C9 169.03(17) . . . . ?
O2 C10 C11 C12 156.45(14) . . . . ?
N007 C7 C8 O2 -56.19(18) . . . . ?
N007 C9 C10 O2 65.76(17) . . . . ?
N007 C9 C10 C11 -171.64(14) . . . . ?
N007 C9 C13 C12 154.79(14) . . . . ?
C1 C2 C3 F1 -179.01(15) . . . . ?
C1 C2 C3 C4 0.5(2) . . . . ?
C1 C7 C8 O2 -178.35(14) . . . . ?
C2 C1 C6 C5 -0.4(2) . . . . ?
C2 C1 C7 N007 136.45(15) . . . . ?
C2 C1 C7 C8 -102.41(17) . . . . ?
C2 C3 C4 F2 178.89(15) . . . . ?
C2 C3 C4 C5 -1.4(2) . . . . ?
C3 C4 C5 F3 -177.64(15) . . . . ?
C3 C4 C5 C6 1.3(3) . . . . ?
C4 C5 C6 C1 -0.5(3) . . . . ?
C6 C1 C2 C3 0.4(2) . . . . ?
C6 C1 C7 N007 -47.7(2) . . . . ?
C6 C1 C7 C8 73.43(19) . . . . ?
C7 N007 C9 C10 -62.94(16) . . . . ?
C7 N007 C9 C13 -179.65(14) . . . . ?
C7 C1 C2 C3 176.20(15) . . . . ?
C7 C1 C6 C5 -176.23(15) . . . . ?
C8 O2 C10 C9 -59.89(16) . . . . ?
C8 O2 C10 C11 -175.95(13) . . . . ?
C9 N007 C7 C1 178.91(13) . . . . ?
C9 N007 C7 C8 58.25(16) . . . . ?
C9 C10 C11 C12 36.15(16) . . . . ?
C10 O2 C8 C7 55.63(17) . . . . ?
C10 C9 C13 C12 35.04(16) . . . . ?
C10 C11 C12 O1 163.83(18) . . . . ?
C10 C11 C12 C13 -14.38(18) . . . . ?
C11 C12 C13 C9 -12.74(19) . . . . ?
C13 C9 C10 O2 -167.92(13) . . . . ?
C13 C9 C10 C11 -45.33(16) . . . . ?

loop_
_exptl_oxdiff_crystal_face_indexfrac_h
_exptl_oxdiff_crystal_face_indexfrac_k
_exptl_oxdiff_crystal_face_indexfrac_l
_exptl_oxdiff_crystal_face_x
_exptl_oxdiff_crystal_face_y
_exptl_oxdiff_crystal_face_z
-0.0002 -1.0013 1.0042 -0.0065 0.1900 0.0081
-3.2134 1.7475 -3.8824 0.9409 -0.3324 -0.0653
-3.1930 2.1301 1.6738 0.9129 -0.3219 0.2509
-1.8862 3.1772 -10.9529 0.5934 -0.6948 -0.4064
-2.0088 4.2436 4.8413 0.5656 -0.6595 0.4951
1.2115 -3.3195 12.8688 -0.4084 0.7528 0.5163
-0.2536 3.1896 -14.5530 0.1406 -0.7622 -0.6318
-0.5157 5.1796 -5.4669 0.1828 -0.9821 -0.0462
0.1137 -0.1064 -17.9150 0.0415 -0.2336 -0.9714
0.0147 5.1226 6.5759 -0.0192 -0.8079 0.5890
0.2743 4.4331 -10.5358 -0.0243 -0.9292 -0.3689
1.0464 5.1303 3.6537 -0.3026 -0.8596 0.4117
1.2656 4.1958 -9.6032 -0.3127 -0.8834 -0.3492
-0.6446 -4.3433 -10.5094 0.2178 0.6215 -0.7525
-1.6418 -4.2150 -7.8483 0.4928 0.6454 -0.5837
2.1416 2.7828 10.8482 -0.6518 -0.3562 0.6695
0.0779 3.0604 14.8999 -0.0768 -0.3294 0.9411
3.1620 0.8223 7.0009 -0.9329 -0.0749 0.3522
3.2519 -0.2670 -6.3304 -0.9060 -0.0713 -0.4172
0.0202 1.4257 17.3170 -0.0742 -0.0078 0.9972
0.0069 -1.4237 -17.3190 0.0664 0.0072 -0.9978
-3.4672 -0.1474 1.4946 0.9868 0.0783 0.1421
-2.1644 4.0492 -4.8248 0.6498 -0.7595 -0.0310
